data_7030103
loop_
_publ_author_name
'Chen, Hui-Qing'
'Zhang, Kun'
'Jin, Chao'
'Huang, Wei'

_publ_section_title
;
 Zinc halide template effects on the construction of [1 + 1] flexible
 Schiff-base macrocyclic complexes having pendant-armed dialdehyde
 components.
;
_journal_issue 22
_journal_name_full 'Dalton transactions (Cambridge, England : 2003)'
_journal_page_first 8486
_journal_page_last 8492
_journal_paper_doi 10.1039/c4dt00605d
_journal_volume 43
_journal_year 2014
_chemical_formula_moiety 'C29 H39 Cl2 N3 O3 Zn2'
_chemical_formula_sum 'C29 H39 Cl2 N3 O3 Zn2'
_chemical_formula_weight 679.31
_chemical_name_systematic
; 
 ? 
;
_space_group_IT_number 62
_symmetry_cell_setting orthorhombic
_symmetry_space_group_name_Hall '-P 2ac 2n'
_symmetry_space_group_name_H-M 'P n m a'
_atom_sites_solution_hydrogens geom
_atom_sites_solution_primary direct
_atom_sites_solution_secondary difmap
_audit_creation_method SHELXL-97
_cell_angle_alpha 90.00
_cell_angle_beta 90.00
_cell_angle_gamma 90.00
_cell_formula_units_Z 4
_cell_length_a 21.705(7)
_cell_length_b 12.007(4)
_cell_length_c 12.259(4)
_cell_measurement_reflns_used 1592
_cell_measurement_temperature 291(2)
_cell_measurement_theta_max 27.504
_cell_measurement_theta_min 2.373
_cell_volume 3194.8(18)
_computing_cell_refinement 'Bruker SMART'
_computing_data_collection 'Bruker SMART'
_computing_data_reduction 'Bruker SAINT'
_computing_molecular_graphics 'Bruker SHELXTL'
_computing_publication_material 'Bruker SHELXTL'
_computing_structure_refinement 'Bruker SHELXTL'
_computing_structure_solution 'Bruker SHELXTL'
_diffrn_ambient_temperature 291(2)
_diffrn_measured_fraction_theta_full 0.994
_diffrn_measured_fraction_theta_max 0.994
_diffrn_measurement_device_type 'CCD area detector'
_diffrn_measurement_method 'phi and omega scans'
_diffrn_radiation_monochromator graphite
_diffrn_radiation_source 'fine-focus sealed tube'
_diffrn_radiation_type MoK\a
_diffrn_radiation_wavelength 0.71073
_diffrn_reflns_av_R_equivalents 0.1232
_diffrn_reflns_av_unetI/netI 0.1945
_diffrn_reflns_limit_h_max 25
_diffrn_reflns_limit_h_min -25
_diffrn_reflns_limit_k_max 14
_diffrn_reflns_limit_k_min -11
_diffrn_reflns_limit_l_max 14
_diffrn_reflns_limit_l_min -14
_diffrn_reflns_number 21785
_diffrn_reflns_theta_full 25.00
_diffrn_reflns_theta_max 25.00
_diffrn_reflns_theta_min 1.88
_exptl_absorpt_coefficient_mu 1.702
_exptl_absorpt_correction_T_max 0.8483
_exptl_absorpt_correction_T_min 0.8483
_exptl_absorpt_correction_type multi-scan
_exptl_absorpt_process_details 'SADABS; Bruker, 2000'
_exptl_crystal_colour yello
_exptl_crystal_density_diffrn 1.412
_exptl_crystal_density_method 'not measured'
_exptl_crystal_description block
_exptl_crystal_F_000 1408
_exptl_crystal_size_max 0.10
_exptl_crystal_size_mid 0.10
_exptl_crystal_size_min 0.10
_refine_diff_density_max 0.751
_refine_diff_density_min -1.586
_refine_diff_density_rms 0.129
_refine_ls_extinction_method none
_refine_ls_goodness_of_fit_ref 1.034
_refine_ls_hydrogen_treatment constr
_refine_ls_matrix_type full
_refine_ls_number_parameters 200
_refine_ls_number_reflns 2944
_refine_ls_number_restraints 44
_refine_ls_restrained_S_all 1.041
_refine_ls_R_factor_all 0.2493
_refine_ls_R_factor_gt 0.0942
_refine_ls_shift/su_max 0.004
_refine_ls_shift/su_mean 0.000
_refine_ls_structure_factor_coef Fsqd
_refine_ls_weighting_details 'calc w=1/[\s^2^(Fo^2^)+(0.0610P)^2^+2.1890P] where P=(Fo^2^+2Fc^2^)/3'
_refine_ls_weighting_scheme calc
_refine_ls_wR_factor_gt 0.2077
_refine_ls_wR_factor_ref 0.2440
_reflns_number_gt 1072
_reflns_number_total 2944
_reflns_threshold_expression >2sigma(I)
_cod_data_source_file c4dt00605d2.cif
_cod_data_source_block 2b
_cod_depositor_comments 'Adding full bibliography for 7030099--7030105.cif.'
_cod_database_code 7030103

loop_
_symmetry_equiv_pos_as_xyz
'x, y, z'
'-x+1/2, -y, z+1/2'
'x+1/2, -y+1/2, -z+1/2'
'-x, y+1/2, -z'
'-x, -y, -z'
'x-1/2, y, -z-1/2'
'-x-1/2, y-1/2, z-1/2'
'x, -y-1/2, z'

loop_
_atom_site_label
_atom_site_type_symbol
_atom_site_fract_x
_atom_site_fract_y
_atom_site_fract_z
_atom_site_U_iso_or_equiv
_atom_site_adp_type
_atom_site_occupancy
_atom_site_symmetry_multiplicity
_atom_site_calc_flag
_atom_site_refinement_flags
Zn1 Zn 0.34531(5) 0.88674(11) 0.61385(12) 0.0635(6) Uani 1 1 d U
C1 C 0.4783(5) 0.8884(8) 0.6575(9) 0.044(3) Uani 1 1 d .
C2 C 0.4676(5) 0.9026(8) 0.7741(9) 0.046(3) Uani 1 1 d .
C3 C 0.5196(5) 0.9147(8) 0.8385(9) 0.052(3) Uani 1 1 d .
H3 H 0.5133 0.9238 0.9130 0.063 Uiso 1 1 calc R
C4 C 0.5799(5) 0.9145(8) 0.8026(10) 0.053(3) Uani 1 1 d U
C5 C 0.5872(5) 0.8945(9) 0.6935(11) 0.056(3) Uani 1 1 d .
H5 H 0.6271 0.8916 0.6659 0.067 Uiso 1 1 calc R
C6 C 0.5394(4) 0.8786(8) 0.6226(9) 0.045(3) Uani 1 1 d .
C7 C 0.6328(6) 0.9306(13) 0.8824(11) 0.103(5) Uani 1 1 d U
H7A H 0.6600 0.8677 0.8784 0.154 Uiso 1 1 calc R
H7B H 0.6167 0.9370 0.9551 0.154 Uiso 1 1 calc R
H7C H 0.6550 0.9971 0.8640 0.154 Uiso 1 1 calc R
C8 C 0.4080(5) 0.8909(9) 0.8234(9) 0.055(3) Uani 1 1 d .
H8 H 0.4075 0.8954 0.8992 0.066 Uiso 1 1 calc R
C9 C 0.3029(5) 0.8561(10) 0.8518(10) 0.073(4) Uani 1 1 d U
H9A H 0.2751 0.9192 0.8469 0.087 Uiso 1 1 calc R
H9B H 0.3183 0.8530 0.9260 0.087 Uiso 1 1 calc R
C10 C 0.2667(7) 0.7500 0.8286(16) 0.089(7) Uani 1 2 d S
H10A H 0.2542 0.7500 0.7526 0.106 Uiso 1 2 calc SR
H10B H 0.2297 0.7500 0.8728 0.106 Uiso 1 2 calc SR
C11 C 0.5518(5) 0.8549(8) 0.5056(9) 0.060(3) Uani 1 1 d U
H11A H 0.5958 0.8450 0.4953 0.072 Uiso 1 1 calc R
H11B H 0.5390 0.9182 0.4621 0.072 Uiso 1 1 calc R
C12 C 0.5090(9) 0.7500 0.3425(14) 0.079(3) Uani 1 2 d SU
H12A H 0.4974 0.6736 0.3320 0.095 Uiso 0.50 1 d PR
C13 C 0.4549(13) 0.7967(19) 0.3012(19) 0.097(10) Uani 0.50 1 d P
H13A H 0.4603 0.8760 0.2999 0.116 Uiso 0.50 1 d PR
H13B H 0.4212 0.7792 0.3489 0.116 Uiso 0.50 1 d PR
C14 C 0.4432(11) 0.7500 0.1799(17) 0.117(5) Uani 1 2 d SU
H14A H 0.4076 0.7850 0.1484 0.140 Uiso 0.50 1 d PR
H14B H 0.4371 0.6708 0.1805 0.140 Uiso 0.50 1 d PR
C15 C 0.4978(13) 0.780(3) 0.115(2) 0.115(5) Uani 0.50 1 d PU
H15A H 0.4984 0.8594 0.1087 0.137 Uiso 0.50 1 d PR
H15B H 0.4939 0.7500 0.0428 0.137 Uiso 1 2 d SR
C16 C 0.5521(11) 0.7500 0.1519(17) 0.110(4) Uani 1 2 d SU
H16A H 0.5820 0.7962 0.1160 0.132 Uiso 0.50 1 d PR
H16B H 0.5589 0.6755 0.1260 0.132 Uiso 0.50 1 d PR
C17 C 0.5700(9) 0.7500 0.2782(14) 0.094(3) Uani 1 2 d SU
H17A H 0.5935 0.6850 0.2965 0.113 Uiso 0.50 1 d PR
H17B H 0.5935 0.8150 0.2965 0.113 Uiso 0.50 1 d PR
C18 C 0.2681(9) 0.7500 0.4525(14) 0.109(4) Uani 1 2 d SDU
H18A H 0.2421 0.8136 0.4688 0.130 Uiso 0.50 1 calc PR
H18B H 0.2421 0.6864 0.4688 0.130 Uiso 0.50 1 calc PR
C19 C 0.261(3) 0.7500 0.3266(15) 0.41(4) Uani 1 2 d SDU
H19A H 0.2225 0.7826 0.3068 0.617 Uiso 0.50 1 calc PR
H19B H 0.2631 0.6748 0.3000 0.617 Uiso 0.50 1 calc PR
H19C H 0.2942 0.7926 0.2948 0.617 Uiso 0.50 1 calc PR
Cl1 Cl 0.29623(14) 1.0402(3) 0.5641(4) 0.1019(14) Uani 1 1 d .
N1 N 0.3547(4) 0.8749(7) 0.7784(8) 0.056(2) Uani 1 1 d U
N2 N 0.5180(7) 0.7500 0.4652(10) 0.073(3) Uani 1 2 d SU
O1 O 0.4339(3) 0.8788(5) 0.5860(5) 0.0515(19) Uani 1 1 d .
O2 O 0.3075(6) 0.7500 0.5571(11) 0.105(3) Uani 1 2 d SDU
H2A H 0.3500 0.7500 0.5469 0.158 Uiso 1 2 d SR

loop_
_atom_site_aniso_label
_atom_site_aniso_U_11
_atom_site_aniso_U_22
_atom_site_aniso_U_33
_atom_site_aniso_U_23
_atom_site_aniso_U_13
_atom_site_aniso_U_12
Zn1 0.0459(8) 0.0656(9) 0.0790(11) 0.0109(9) -0.0009(7) 0.0042(7)
C1 0.045(7) 0.025(5) 0.063(8) 0.002(6) -0.005(6) -0.003(6)
C2 0.061(7) 0.030(6) 0.049(8) 0.018(6) 0.005(6) -0.006(6)
C3 0.065(8) 0.041(7) 0.051(8) 0.000(5) 0.001(6) -0.001(6)
C4 0.054(7) 0.048(8) 0.055(9) -0.002(6) -0.015(5) -0.005(6)
C5 0.052(7) 0.047(7) 0.069(10) -0.014(7) 0.010(6) -0.006(6)
C6 0.043(6) 0.033(6) 0.058(8) 0.000(6) 0.011(6) -0.010(5)
C7 0.084(9) 0.135(12) 0.089(12) -0.053(10) -0.042(7) 0.003(9)
C8 0.065(8) 0.046(7) 0.053(8) -0.007(6) 0.016(6) 0.007(7)
C9 0.048(7) 0.084(9) 0.086(10) -0.012(8) 0.029(5) -0.007(7)
C10 0.038(11) 0.089(15) 0.14(2) 0.000 0.038(10) 0.000
C11 0.066(8) 0.060(7) 0.054(9) 0.021(6) 0.011(5) 0.002(5)
C12 0.115(8) 0.085(6) 0.037(6) 0.000 -0.007(5) 0.000
C13 0.16(2) 0.09(2) 0.042(18) -0.007(13) 0.025(15) 0.048(17)
C14 0.155(11) 0.125(11) 0.070(10) 0.000 -0.022(8) 0.000
C15 0.154(10) 0.123(10) 0.067(8) 0.002(4) -0.014(7) 0.000(4)
C16 0.145(9) 0.121(8) 0.064(7) 0.000 0.001(7) 0.000
C17 0.131(9) 0.102(7) 0.049(7) 0.000 0.004(6) 0.000
C18 0.088(8) 0.083(4) 0.155(11) 0.000 -0.048(6) 0.000
C19 0.64(11) 0.47(9) 0.122(12) 0.000 0.10(4) 0.000
Cl1 0.060(2) 0.086(3) 0.160(4) 0.049(3) 0.002(2) 0.0104(19)
N1 0.045(5) 0.047(5) 0.0747(18) 0.010(5) 0.023(4) 0.011(5)
N2 0.110(8) 0.077(6) 0.032(6) 0.000 -0.010(5) 0.000
O1 0.048(4) 0.055(5) 0.051(5) -0.003(4) 0.005(3) 0.004(4)
O2 0.084(8) 0.078(3) 0.153(11) 0.000 -0.050(6) 0.000

loop_
_atom_type_symbol
_atom_type_description
_atom_type_scat_dispersion_real
_atom_type_scat_dispersion_imag
_atom_type_scat_source
C C 0.0033 0.0016 'International Tables Vol C Tables 4.2.6.8 and 6.1.1.4'
H H 0.0000 0.0000 'International Tables Vol C Tables 4.2.6.8 and 6.1.1.4'
Cl Cl 0.1484 0.1585 'International Tables Vol C Tables 4.2.6.8 and 6.1.1.4'
N N 0.0061 0.0033 'International Tables Vol C Tables 4.2.6.8 and 6.1.1.4'
O O 0.0106 0.0060 'International Tables Vol C Tables 4.2.6.8 and 6.1.1.4'
Zn Zn 0.2839 1.4301 'International Tables Vol C Tables 4.2.6.8 and 6.1.1.4'

loop_
_geom_angle_atom_site_label_1
_geom_angle_atom_site_label_2
_geom_angle_atom_site_label_3
_geom_angle
_geom_angle_site_symmetry_1
_geom_angle_site_symmetry_3
O1 Zn1 O2 108.0(4) . .
O1 Zn1 N1 94.1(3) . .
O2 Zn1 N1 109.6(4) . .
O1 Zn1 Cl1 117.7(2) . .
O2 Zn1 Cl1 113.4(3) . .
N1 Zn1 Cl1 112.3(3) . .
O1 Zn1 Zn1 87.22(19) . 8_575
O2 Zn1 Zn1 33.2(3) . 8_575
N1 Zn1 Zn1 86.0(2) . 8_575
Cl1 Zn1 Zn1 146.33(10) . 8_575
O1 Zn1 H2A 79.9 . .
N1 Zn1 H2A 112.0 . .
Cl1 Zn1 H2A 130.3 . .
Zn1 Zn1 H2A 26.7 8_575 .
O1 C1 C6 119.1(10) . .
O1 C1 C2 123.3(9) . .
C6 C1 C2 117.5(9) . .
C3 C2 C8 120.3(11) . .
C3 C2 C1 116.1(10) . .
C8 C2 C1 123.1(10) . .
C4 C3 C2 126.2(11) . .
C4 C3 H3 116.9 . .
C2 C3 H3 116.9 . .
C5 C4 C3 115.0(10) . .
C5 C4 C7 124.3(12) . .
C3 C4 C7 120.7(12) . .
C6 C5 C4 123.9(10) . .
C6 C5 H5 118.0 . .
C4 C5 H5 118.0 . .
C5 C6 C1 120.9(10) . .
C5 C6 C11 120.2(9) . .
C1 C6 C11 118.9(9) . .
C4 C7 H7A 109.5 . .
C4 C7 H7B 109.5 . .
H7A C7 H7B 109.5 . .
C4 C7 H7C 109.5 . .
H7A C7 H7C 109.5 . .
H7B C7 H7C 109.5 . .
N1 C8 C2 129.8(11) . .
N1 C8 H8 115.1 . .
C2 C8 H8 115.1 . .
N1 C9 C10 114.3(11) . .
N1 C9 H9A 108.7 . .
C10 C9 H9A 108.7 . .
N1 C9 H9B 108.7 . .
C10 C9 H9B 108.7 . .
H9A C9 H9B 107.6 . .
C9 C10 C9 113.5(14) . 8_575
C9 C10 H10A 108.9 . .
C9 C10 H10A 108.9 8_575 .
C9 C10 H10B 108.9 . .
C9 C10 H10B 108.9 8_575 .
H10A C10 H10B 107.7 . .
C6 C11 N2 112.4(9) . .
C6 C11 H11A 109.1 . .
N2 C11 H11A 109.1 . .
C6 C11 H11B 109.1 . .
N2 C11 H11B 109.1 . .
H11A C11 H11B 107.9 . .
C13 C12 C13 47(2) 8_575 .
C13 C12 N2 117.8(17) 8_575 .
C13 C12 N2 117.8(17) . .
C13 C12 C17 122.5(17) 8_575 .
C13 C12 C17 122.5(17) . .
N2 C12 C17 113.4(15) . .
C13 C12 H12A 49.2 8_575 .
C13 C12 H12A 96.5 . .
N2 C12 H12A 99.6 . .
C17 C12 H12A 99.1 . .
C13 C13 C12 66.3(11) 8_575 .
C13 C13 C14 69.6(9) 8_575 .
C12 C13 C14 109.2(17) . .
C13 C13 H13A 172.9 8_575 .
C12 C13 H13A 107.6 . .
C14 C13 H13A 110.5 . .
C13 C13 H13B 77.4 8_575 .
C12 C13 H13B 109.5 . .
C14 C13 H13B 111.5 . .
H13A C13 H13B 108.7 . .
C15 C14 C13 106.6(19) . .
C15 C14 C13 117(2) 8_575 .
C15 C14 C13 117(2) . 8_575
C15 C14 C13 106.6(19) 8_575 8_575
C15 C14 H14A 109.0 . .
C15 C14 H14A 122.6 8_575 .
C13 C14 H14A 110.3 . .
C13 C14 H14A 130.6 8_575 .
C15 C14 H14B 110.8 . .
C15 C14 H14B 82.7 8_575 .
C13 C14 H14B 111.1 . .
C13 C14 H14B 70.7 8_575 .
H14A C14 H14B 109.1 . .
C15 C15 C16 74.2(14) 8_575 .
C15 C15 C14 75.9(13) 8_575 .
C16 C15 C14 118(3) . .
C15 C15 H15A 175.1 8_575 .
C16 C15 H15A 106.8 . .
C14 C15 H15A 107.3 . .
C15 C15 H15B 68.1 8_575 .
C16 C15 H15B 107.2 . .
C14 C15 H15B 109.6 . .
H15A C15 H15B 107.1 . .
C15 C16 C17 123(2) 8_575 .
C15 C16 C17 123(2) . .
C15 C16 H16A 127.5 8_575 .
C15 C16 H16A 107.0 . .
C17 C16 H16A 106.2 . .
C15 C16 H16B 76.7 8_575 .
C15 C16 H16B 106.2 . .
C17 C16 H16B 106.4 . .
H16A C16 H16B 106.5 . .
C12 C17 C16 106.7(16) . .
C12 C17 H17A 109.7 . .
C16 C17 H17A 110.9 . .
C12 C17 H17B 109.7 . .
C16 C17 H17B 110.9 . .
H17A C17 H17B 108.8 . .
O2 C18 C19 152(3) . .
O2 C18 H18A 98.7 . .
C19 C18 H18A 98.7 . .
O2 C18 H18B 98.7 . .
C19 C18 H18B 98.7 . .
H18A C18 H18B 103.9 . .
C18 C19 H19A 109.5 . .
C18 C19 H19B 109.5 . .
H19A C19 H19B 109.5 . .
C18 C19 H19C 109.5 . .
H19A C19 H19C 109.5 . .
H19B C19 H19C 109.5 . .
C8 N1 C9 116.6(10) . .
C8 N1 Zn1 120.1(7) . .
C9 N1 Zn1 123.2(8) . .
C12 N2 C11 112.4(8) . .
C12 N2 C11 112.4(8) . 8_575
C11 N2 C11 109.7(11) . 8_575
C1 O1 Zn1 127.1(7) . .
C18 O2 Zn1 121.8(4) . .
C18 O2 Zn1 121.8(4) . 8_575
Zn1 O2 Zn1 113.5(5) . 8_575
C18 O2 H2A 116.0 . .
Zn1 O2 H2A 68.5 . .
Zn1 O2 H2A 68.5 8_575 .

loop_
_geom_bond_atom_site_label_1
_geom_bond_atom_site_label_2
_geom_bond_distance
_geom_bond_site_symmetry_2
Zn1 O1 1.956(6) .
Zn1 O2 1.963(6) .
Zn1 N1 2.032(10) .
Zn1 Cl1 2.214(3) .
Zn1 Zn1 3.284(3) 8_575
Zn1 H2A 1.8385 .
C1 O1 1.308(11) .
C1 C6 1.397(13) .
C1 C2 1.458(14) .
C2 C3 1.385(14) .
C2 C8 1.436(14) .
C3 C4 1.380(14) .
C3 H3 0.9300 .
C4 C5 1.368(14) .
C4 C7 1.520(15) .
C5 C6 1.367(14) .
C5 H5 0.9300 .
C6 C11 1.487(14) .
C7 H7A 0.9600 .
C7 H7B 0.9600 .
C7 H7C 0.9600 .
C8 N1 1.296(12) .
C8 H8 0.9300 .
C9 N1 1.457(12) .
C9 C10 1.524(13) .
C9 H9A 0.9700 .
C9 H9B 0.9700 .
C10 C9 1.524(13) 8_575
C10 H10A 0.9700 .
C10 H10B 0.9700 .
C11 N2 1.540(12) .
C11 H11A 0.9700 .
C11 H11B 0.9700 .
C12 C13 1.40(3) 8_575
C12 C13 1.40(3) .
C12 N2 1.52(2) .
C12 C17 1.54(2) .
C12 H12A 0.9600 .
C13 C13 1.12(5) 8_575
C13 C14 1.61(3) .
C13 H13A 0.9601 .
C13 H13B 0.9599 .
C14 C15 1.47(3) .
C14 C15 1.47(3) 8_575
C14 C13 1.61(3) 8_575
C14 H14A 0.9600 .
C14 H14B 0.9600 .
C15 C15 0.72(6) 8_575
C15 C16 1.31(3) .
C15 H15A 0.9600 .
C15 H15B 0.9615 .
C16 C15 1.31(3) 8_575
C16 C17 1.60(2) .
C16 H16A 0.9600 .
C16 H16B 0.9600 .
C17 H17A 0.9599 .
C17 H17B 0.9599 .
C18 O2 1.541(9) .
C18 C19 1.551(10) .
C18 H18A 0.9700 .
C18 H18B 0.9700 .
C19 H19A 0.9600 .
C19 H19B 0.9600 .
C19 H19C 0.9600 .
N2 C11 1.540(12) 8_575
O2 Zn1 1.963(6) 8_575
O2 H2A 0.9300 .

loop_
_geom_torsion_atom_site_label_1
_geom_torsion_atom_site_label_2
_geom_torsion_atom_site_label_3
_geom_torsion_atom_site_label_4
_geom_torsion
_geom_torsion_site_symmetry_1
_geom_torsion_site_symmetry_4
O1 C1 C2 C3 -178.2(9) . .
C6 C1 C2 C3 5.3(13) . .
O1 C1 C2 C8 9.7(15) . .
C6 C1 C2 C8 -166.8(9) . .
C8 C2 C3 C4 172.4(10) . .
C1 C2 C3 C4 0.1(15) . .
C2 C3 C4 C5 -3.6(16) . .
C2 C3 C4 C7 179.0(11) . .
C3 C4 C5 C6 1.7(16) . .
C7 C4 C5 C6 179.0(11) . .
C4 C5 C6 C1 3.7(16) . .
C4 C5 C6 C11 -178.6(10) . .
O1 C1 C6 C5 176.1(9) . .
C2 C1 C6 C5 -7.2(14) . .
O1 C1 C6 C11 -1.5(14) . .
C2 C1 C6 C11 175.1(9) . .
C3 C2 C8 N1 -177.3(10) . .
C1 C2 C8 N1 -5.5(17) . .
N1 C9 C10 C9 67.7(19) . 8_575
C5 C6 C11 N2 127.8(10) . .
C1 C6 C11 N2 -54.6(12) . .
N2 C12 C13 C13 -103.4(12) . 8_575
C17 C12 C13 C13 106.2(13) . 8_575
C13 C12 C13 C14 -56.3(18) 8_575 .
N2 C12 C13 C14 -159.7(11) . .
C17 C12 C13 C14 50(2) . .
C13 C13 C14 C15 -112.4(17) 8_575 .
C12 C13 C14 C15 -58(2) . .
C13 C13 C14 C15 -84.2(15) 8_575 8_575
C12 C13 C14 C15 -30(2) . 8_575
C12 C13 C14 C13 54.4(19) . 8_575
C13 C14 C15 C15 116.7(13) . 8_575
C13 C14 C15 C15 74.0(12) 8_575 8_575
C15 C14 C15 C16 -63(2) 8_575 .
C13 C14 C15 C16 54(3) . .
C13 C14 C15 C16 11(3) 8_575 .
C14 C15 C16 C15 64(2) . 8_575
C15 C15 C16 C17 -100.8(14) 8_575 .
C14 C15 C16 C17 -37(3) . .
C13 C12 C17 C16 28.4(14) 8_575 .
C13 C12 C17 C16 -28.4(14) . .
N2 C12 C17 C16 180.000(2) . .
C15 C16 C17 C12 -19.1(18) 8_575 .
C15 C16 C17 C12 19.1(18) . .
C2 C8 N1 C9 174.5(10) . .
C2 C8 N1 Zn1 -9.4(16) . .
C10 C9 N1 C8 -126.0(12) . .
C10 C9 N1 Zn1 58.1(14) . .
O1 Zn1 N1 C8 15.3(8) . .
O2 Zn1 N1 C8 126.1(9) . .
Cl1 Zn1 N1 C8 -106.9(8) . .
Zn1 Zn1 N1 C8 102.3(8) 8_575 .
O1 Zn1 N1 C9 -168.9(8) . .
O2 Zn1 N1 C9 -58.2(9) . .
Cl1 Zn1 N1 C9 68.8(8) . .
Zn1 Zn1 N1 C9 -82.0(8) 8_575 .
C13 C12 N2 C11 -144.8(14) 8_575 .
C13 C12 N2 C11 -90.8(18) . .
C17 C12 N2 C11 62.2(9) . .
C13 C12 N2 C11 90.8(18) 8_575 8_575
C13 C12 N2 C11 144.8(14) . 8_575
C17 C12 N2 C11 -62.2(9) . 8_575
C6 C11 N2 C12 157.2(11) . .
C6 C11 N2 C11 -77.0(13) . 8_575
C6 C1 O1 Zn1 179.0(6) . .
C2 C1 O1 Zn1 2.5(13) . .
O2 Zn1 O1 C1 -124.8(8) . .
N1 Zn1 O1 C1 -12.7(8) . .
Cl1 Zn1 O1 C1 105.2(8) . .
Zn1 Zn1 O1 C1 -98.4(8) 8_575 .
C19 C18 O2 Zn1 79.8(10) . .
C19 C18 O2 Zn1 -79.8(10) . 8_575
O1 Zn1 O2 C18 -107.1(13) . .
N1 Zn1 O2 C18 151.6(13) . .
Cl1 Zn1 O2 C18 25.2(15) . .
Zn1 Zn1 O2 C18 -161.1(19) 8_575 .
O1 Zn1 O2 Zn1 54.0(8) . 8_575
N1 Zn1 O2 Zn1 -47.3(8) . 8_575
Cl1 Zn1 O2 Zn1 -173.7(5) . 8_575
